data_2221365
loop_
_publ_author_name
'Hassan, Noor Doha'
'Tajuddin, Hairul Anuar'
'Abdullah, Zanariah'
'Ng, Seik Weng'

_publ_section_title
;
 1<i>H</i>-Benzimidazol-2-ylmethyl phenyl ether
;
_journal_coeditor_code HB2923
_journal_issue 4
_journal_name_full 'Acta Crystallographica Section E'
_journal_page_first o733
_journal_paper_doi 10.1107/S1600536809007922
_journal_volume 65
_journal_year 2009
_chemical_formula_iupac 'C14 H12 N2 O'
_chemical_formula_moiety 'C14 H12 N2 O'
_chemical_formula_sum 'C14 H12 N2 O'
_chemical_formula_weight 224.26
_chemical_name_systematic
;
1<i>H</i>-Benzimidazol-2-ylmethyl phenyl ether
;
_space_group_IT_number 29
_symmetry_cell_setting orthorhombic
_symmetry_space_group_name_Hall 'P 2c -2ac'
_symmetry_space_group_name_H-M 'P c a 21'
_atom_sites_solution_hydrogens geom
_atom_sites_solution_primary direct
_atom_sites_solution_secondary difmap
_audit_creation_method SHELXL-97
_cell_angle_alpha 90.00
_cell_angle_beta 90.00
_cell_angle_gamma 90.00
_cell_formula_units_Z 8
_cell_length_a 10.0299(5)
_cell_length_b 8.5391(4)
_cell_length_c 27.0000(10)
_cell_measurement_reflns_used 1070
_cell_measurement_temperature 120(2)
_cell_measurement_theta_max 21.3
_cell_measurement_theta_min 2.8
_cell_volume 2312.45(18)
_computing_cell_refinement 'SAINT (Bruker, 2007)'
_computing_data_collection 'APEX2 (Bruker, 2007)'
_computing_data_reduction 'SAINT (Bruker, 2007)'
_computing_molecular_graphics 'X-SEED (Barbour, 2001)'
_computing_publication_material 'publCIF (Westrip, 2009)'
_computing_structure_refinement 'SHELXL97 (Sheldrick, 2008)'
_computing_structure_solution 'SHELXS97 (Sheldrick, 2008)'
_diffrn_ambient_temperature 120(2)
_diffrn_measured_fraction_theta_full 0.997
_diffrn_measured_fraction_theta_max 0.997
_diffrn_measurement_device_type 'Bruker SMART APEX CCD'
_diffrn_measurement_method \w
_diffrn_radiation_monochromator graphite
_diffrn_radiation_source 'fine-focus sealed tube'
_diffrn_radiation_type MoK\a
_diffrn_radiation_wavelength 0.71073
_diffrn_reflns_av_R_equivalents 0.0910
_diffrn_reflns_av_sigmaI/netI 0.0619
_diffrn_reflns_limit_h_max 12
_diffrn_reflns_limit_h_min -12
_diffrn_reflns_limit_k_max 10
_diffrn_reflns_limit_k_min -11
_diffrn_reflns_limit_l_max 34
_diffrn_reflns_limit_l_min -35
_diffrn_reflns_number 15022
_diffrn_reflns_theta_full 27.50
_diffrn_reflns_theta_max 27.50
_diffrn_reflns_theta_min 2.39
_diffrn_standards_decay_% 0
_diffrn_standards_interval_count 0
_diffrn_standards_interval_time 0
_diffrn_standards_number 0
_exptl_absorpt_coefficient_mu 0.083
_exptl_absorpt_correction_type none
_exptl_crystal_colour Colorless
_exptl_crystal_density_diffrn 1.288
_exptl_crystal_density_method 'not measured'
_exptl_crystal_description Prism
_exptl_crystal_F_000 944
_exptl_crystal_size_max 0.40
_exptl_crystal_size_mid 0.10
_exptl_crystal_size_min 0.03
_refine_diff_density_max 0.192
_refine_diff_density_min -0.231
_refine_ls_extinction_method none
_refine_ls_goodness_of_fit_ref 1.001
_refine_ls_hydrogen_treatment mixed
_refine_ls_matrix_type full
_refine_ls_number_parameters 313
_refine_ls_number_reflns 2699
_refine_ls_number_restraints 3
_refine_ls_restrained_S_all 1.000
_refine_ls_R_factor_all 0.0905
_refine_ls_R_factor_gt 0.0463
_refine_ls_shift/su_max 0.001
_refine_ls_shift/su_mean 0.001
_refine_ls_structure_factor_coef Fsqd
_refine_ls_weighting_details 'calc w=1/[\s^2^(Fo^2^)+(0.0497P)^2^+0.1971P] where P=(Fo^2^+2Fc^2^)/3'
_refine_ls_weighting_scheme calc
_refine_ls_wR_factor_gt 0.0918
_refine_ls_wR_factor_ref 0.1111
_reflns_number_gt 1783
_reflns_number_total 2699
_reflns_threshold_expression I>2\s(I)
_cod_data_source_file hb2923.cif
_cod_data_source_block I
_cod_depositor_comments
;
The following automatic conversions were performed:
'_symmetry_cell_setting' value 'Orthorhombic' changed to 'orthorhombic'
according to '/home/saulius/struct/CIF-dictionaries/cif_core.dic'
dictionary named 'cif_core.dic' version 2.4.1 from
2010-06-29.

'_exptl_absorpt_correction_type' value 'None' changed to
'none' according to '/home/saulius/struct/CIF-dictionaries/cif_core.dic'
dictionary named 'cif_core.dic' version 2.4.1 from 2010-06-29.

Automatic conversion script
Id: cif_fix_enum 1527 2010-12-29 10:47:43Z saulius 

The following automatic conversions were performed:

'_symmetry_cell_setting' value 'Orthorhombic' changed to
'orthorhombic' according to
/home/saulius/struct/CIF-dictionaries/cif_core.dic dictionary named
'cif_core.dic' version 2.4.1 from
2010-06-29.

'_exptl_absorpt_correction_type' value 'None' changed to
'none' according to
/home/saulius/struct/CIF-dictionaries/cif_core.dic dictionary named
'cif_core.dic' version 2.4.1 from 2010-06-29.

Automatic conversion script
Id: cif_fix_values 1715 2011-07-08 13:25:40Z adriana 
;
_cod_original_cell_volume 2312.5(2)
_cod_database_code 2221365
_cod_database_fobs_code 2221365

loop_
_symmetry_equiv_pos_as_xyz
'x, y, z'
'-x, -y, z+1/2'
'-x+1/2, y, z+1/2'
'x+1/2, -y, z'

loop_
_atom_site_type_symbol
_atom_site_label
_atom_site_fract_x
_atom_site_fract_y
_atom_site_fract_z
_atom_site_U_iso_or_equiv
_atom_site_adp_type
_atom_site_calc_flag
_atom_site_refinement_flags
_atom_site_occupancy
_atom_site_disorder_assembly
_atom_site_disorder_group
O O1 0.0484(3) 1.2098(3) 0.50009(13) 0.0299(7) Uani d . 1 . .
O O2 0.2955(3) 0.7163(3) 0.31456(13) 0.0325(7) Uani d . 1 . .
N N1 0.0514(5) 0.9631(5) 0.5645(2) 0.0218(10) Uani d D 1 . .
H H1 -0.030(2) 0.991(4) 0.557(2) 0.026 Uiso d D 1 . .
N N2 0.2729(4) 0.9563(5) 0.56067(17) 0.0248(9) Uani d . 1 . .
N N3 0.2988(6) 0.4652(5) 0.2512(2) 0.0232(11) Uani d D 1 . .
H H3 0.2154(18) 0.496(4) 0.254(2) 0.028 Uiso d D 1 . .
N N4 0.5228(4) 0.4592(5) 0.25497(16) 0.0228(9) Uani d . 1 . .
C C1 0.0158(8) 1.3554(8) 0.4819(3) 0.0241(15) Uani d . 1 . .
C C2 -0.0889(9) 1.3564(10) 0.4484(3) 0.038(2) Uani d . 1 . .
H H2 -0.1315 1.2614 0.4392 0.046 Uiso calc R 1 . .
C C3 -0.1303(13) 1.4968(6) 0.4286(5) 0.046(3) Uani d . 1 . .
H H3A -0.2025 1.4980 0.4059 0.055 Uiso calc R 1 . .
C C4 -0.0687(9) 1.6364(10) 0.4412(3) 0.0363(19) Uani d . 1 . .
H H4 -0.0977 1.7326 0.4271 0.044 Uiso calc R 1 . .
C C5 0.0356(9) 1.6329(9) 0.4745(3) 0.036(2) Uani d . 1 . .
H H5 0.0789 1.7276 0.4835 0.043 Uiso calc R 1 . .
C C6 0.0775(12) 1.4931(5) 0.4947(4) 0.031(3) Uani d . 1 . .
H H6 0.1494 1.4920 0.5177 0.037 Uiso calc R 1 . .
C C7 0.1627(4) 1.1991(5) 0.53097(18) 0.0251(10) Uani d . 1 . .
H H7A 0.1569 1.2759 0.5584 0.030 Uiso calc R 1 . .
H H7B 0.2446 1.2206 0.5117 0.030 Uiso calc R 1 . .
C C8 0.1653(6) 1.0354(7) 0.5510(2) 0.0227(13) Uani d . 1 . .
C C9 0.0880(4) 0.8244(5) 0.58670(16) 0.0207(10) Uani d . 1 . .
C C10 0.0147(4) 0.7057(5) 0.60944(17) 0.0241(9) Uani d . 1 . .
H H10 -0.0799 0.7088 0.6108 0.029 Uiso calc R 1 . .
C C11 0.0864(4) 0.5826(6) 0.63004(18) 0.0266(11) Uani d . 1 . .
H H11 0.0403 0.5013 0.6469 0.032 Uiso calc R 1 . .
C C12 0.2252(4) 0.5768(5) 0.62635(17) 0.0241(10) Uani d . 1 . .
H H12 0.2713 0.4901 0.6403 0.029 Uiso calc R 1 . .
C C13 0.2976(4) 0.6931(5) 0.60308(15) 0.0239(9) Uani d . 1 . .
H H13 0.3919 0.6867 0.6003 0.029 Uiso calc R 1 . .
C C14 0.2276(4) 0.8200(5) 0.58383(16) 0.0219(9) Uani d . 1 . .
C C15 0.2627(8) 0.8623(8) 0.3334(3) 0.0249(15) Uani d . 1 . .
C C16 0.1578(8) 0.8609(10) 0.3667(3) 0.0348(19) Uani d . 1 . .
H H16 0.1140 0.7654 0.3744 0.042 Uiso calc R 1 . .
C C17 0.1170(12) 0.9988(5) 0.3886(4) 0.035(3) Uani d . 1 . .
H H17 0.0473 0.9978 0.4124 0.042 Uiso calc R 1 . .
C C18 0.1780(9) 1.1382(10) 0.3759(3) 0.0333(18) Uani d . 1 . .
H H18 0.1481 1.2340 0.3899 0.040 Uiso calc R 1 . .
C C19 0.2824(9) 1.1375(9) 0.3427(3) 0.0334(19) Uani d . 1 . .
H H19 0.3246 1.2337 0.3346 0.040 Uiso calc R 1 . .
C C20 0.3278(12) 0.9996(4) 0.3207(4) 0.030(3) Uani d . 1 . .
H H20 0.4002 0.9999 0.2980 0.036 Uiso calc R 1 . .
C C21 0.4121(4) 0.7020(6) 0.28515(19) 0.0288(11) Uani d . 1 . .
H H21A 0.4927 0.7198 0.3055 0.035 Uiso calc R 1 . .
H H21B 0.4110 0.7797 0.2579 0.035 Uiso calc R 1 . .
C C22 0.4117(5) 0.5409(7) 0.2650(2) 0.0211(12) Uani d . 1 . .
C C23 0.3366(4) 0.3256(5) 0.22992(16) 0.0201(10) Uani d . 1 . .
C C24 0.2635(4) 0.2077(5) 0.20763(16) 0.0241(9) Uani d . 1 . .
H H24 0.1689 0.2108 0.2062 0.029 Uiso calc R 1 . .
C C25 0.3346(4) 0.0861(6) 0.18773(18) 0.0262(11) Uani d . 1 . .
H H25 0.2881 0.0041 0.1714 0.031 Uiso calc R 1 . .
C C26 0.4741(4) 0.0791(5) 0.19069(18) 0.0286(10) Uani d . 1 . .
H H26 0.5197 -0.0077 0.1766 0.034 Uiso calc R 1 . .
C C27 0.5464(4) 0.1960(5) 0.21372(16) 0.0260(10) Uani d . 1 . .
H H27 0.6408 0.1905 0.2162 0.031 Uiso calc R 1 . .
C C28 0.4760(4) 0.3219(5) 0.23303(16) 0.0203(9) Uani d . 1 . .

loop_
_atom_site_aniso_label
_atom_site_aniso_U_11
_atom_site_aniso_U_22
_atom_site_aniso_U_33
_atom_site_aniso_U_12
_atom_site_aniso_U_13
_atom_site_aniso_U_23
O1 0.0255(17) 0.0259(16) 0.0382(17) 0.0004(14) -0.0086(14) 0.0034(14)
O2 0.0274(17) 0.0236(16) 0.0465(18) -0.0025(13) 0.0146(15) -0.0054(14)
N1 0.007(2) 0.0248(18) 0.033(3) 0.005(2) -0.0012(19) -0.001(3)
N2 0.017(2) 0.0212(18) 0.037(2) 0.000(2) 0.002(2) -0.002(2)
N3 0.015(3) 0.0226(18) 0.032(3) -0.001(2) 0.002(2) -0.001(3)
N4 0.014(2) 0.0246(19) 0.029(2) 0.004(2) 0.0014(18) -0.006(2)
C1 0.023(3) 0.021(3) 0.027(3) 0.006(2) 0.003(2) 0.004(2)
C2 0.029(4) 0.033(4) 0.052(4) 0.002(3) -0.006(3) 0.011(3)
C3 0.026(7) 0.053(8) 0.059(8) 0.005(2) -0.011(6) 0.015(3)
C4 0.038(4) 0.033(4) 0.039(3) 0.010(3) 0.011(3) 0.013(3)
C5 0.045(5) 0.029(4) 0.032(3) -0.002(3) -0.002(3) 0.006(3)
C6 0.042(7) 0.034(5) 0.016(4) 0.001(2) -0.010(4) 0.0036(17)
C7 0.016(2) 0.024(3) 0.036(3) -0.0022(16) -0.0023(17) 0.004(2)
C8 0.021(3) 0.021(2) 0.026(3) -0.006(2) 0.000(2) 0.003(3)
C9 0.015(2) 0.023(2) 0.024(2) -0.0020(17) -0.0003(17) -0.0032(19)
C10 0.016(2) 0.025(2) 0.031(2) -0.0027(18) 0.0027(18) -0.001(2)
C11 0.032(3) 0.022(3) 0.026(2) -0.0074(19) 0.0008(19) -0.002(2)
C12 0.025(3) 0.018(2) 0.030(2) 0.0031(19) -0.0003(19) -0.0006(19)
C13 0.016(2) 0.026(2) 0.029(2) 0.0034(17) 0.0003(18) 0.0000(18)
C14 0.017(2) 0.023(2) 0.025(2) 0.0029(18) 0.0011(17) -0.0022(17)
C15 0.025(3) 0.024(3) 0.025(3) 0.000(2) 0.000(2) -0.004(2)
C16 0.028(4) 0.036(4) 0.040(4) -0.007(3) 0.012(3) -0.010(3)
C17 0.029(6) 0.040(6) 0.037(6) -0.0004(19) 0.003(5) -0.012(2)
C18 0.033(4) 0.035(4) 0.032(3) 0.009(3) -0.002(3) -0.012(3)
C19 0.044(4) 0.025(3) 0.031(3) 0.001(3) -0.004(3) 0.002(3)
C20 0.029(6) 0.023(5) 0.038(5) 0.0021(17) -0.006(4) -0.0012(18)
C21 0.018(3) 0.033(3) 0.036(3) -0.0038(18) 0.0055(18) -0.004(2)
C22 0.010(3) 0.025(2) 0.029(3) 0.002(2) 0.0020(19) 0.005(3)
C23 0.019(2) 0.020(2) 0.021(2) 0.0017(17) 0.0031(17) 0.0017(19)
C24 0.019(2) 0.026(2) 0.028(2) -0.0038(18) -0.0001(17) 0.003(2)
C25 0.028(3) 0.025(3) 0.026(2) -0.0021(19) -0.0023(19) -0.005(2)
C26 0.029(3) 0.027(3) 0.030(2) 0.004(2) 0.001(2) -0.003(2)
C27 0.019(2) 0.028(2) 0.032(2) 0.0029(18) 0.0016(18) 0.0038(19)
C28 0.014(2) 0.020(2) 0.026(2) -0.0038(17) 0.0009(17) 0.0047(17)

loop_
_atom_type_symbol
_atom_type_description
_atom_type_scat_dispersion_real
_atom_type_scat_dispersion_imag
_atom_type_scat_source
C C 0.0033 0.0000 'International Tables Vol C Tables 4.2.6.8 and 6.1.1.4'
H H 0.0000 0.0000 'International Tables Vol C Tables 4.2.6.8 and 6.1.1.4'
N N 0.0061 0.0000 'International Tables Vol C Tables 4.2.6.8 and 6.1.1.4'
O O 0.0106 0.0000 'International Tables Vol C Tables 4.2.6.8 and 6.1.1.4'

loop_
_geom_angle_atom_site_label_1
_geom_angle_atom_site_label_2
_geom_angle_atom_site_label_3
_geom_angle_site_symmetry_1
_geom_angle_site_symmetry_3
_geom_angle
_geom_angle_publ_flag
C1 O1 C7 . . 117.3(4) ?
C15 O2 C21 . . 118.5(4) ?
C8 N1 C9 . . 106.6(5) ?
C8 N1 H1 . . 127(3) ?
C9 N1 H1 . . 126(3) ?
C8 N2 C14 . . 104.6(5) ?
C22 N3 C23 . . 107.3(5) ?
C22 N3 H3 . . 129(3) ?
C23 N3 H3 . . 124(3) ?
C22 N4 C28 . . 104.1(4) ?
C6 C1 O1 . . 125.2(7) ?
C6 C1 C2 . . 120.1(8) ?
O1 C1 C2 . . 114.7(7) ?
C3 C2 C1 . . 119.1(9) ?
C3 C2 H2 . . 120.4 ?
C1 C2 H2 . . 120.4 ?
C2 C3 C4 . . 121.4(11) ?
C2 C3 H3A . . 119.3 ?
C4 C3 H3A . . 119.3 ?
C5 C4 C3 . . 118.6(8) ?
C5 C4 H4 . . 120.7 ?
C3 C4 H4 . . 120.7 ?
C6 C5 C4 . . 120.6(9) ?
C6 C5 H5 . . 119.7 ?
C4 C5 H5 . . 119.7 ?
C1 C6 C5 . . 120.2(10) ?
C1 C6 H6 . . 119.9 ?
C5 C6 H6 . . 119.9 ?
O1 C7 C8 . . 106.6(4) ?
O1 C7 H7A . . 110.4 ?
C8 C7 H7A . . 110.4 ?
O1 C7 H7B . . 110.4 ?
C8 C7 H7B . . 110.4 ?
H7A C7 H7B . . 108.6 ?
N2 C8 N1 . . 114.3(5) ?
N2 C8 C7 . . 124.8(5) ?
N1 C8 C7 . . 120.6(5) ?
N1 C9 C10 . . 132.6(4) ?
N1 C9 C14 . . 105.3(4) ?
C10 C9 C14 . . 122.1(4) ?
C11 C10 C9 . . 117.0(4) ?
C11 C10 H10 . . 121.5 ?
C9 C10 H10 . . 121.5 ?
C10 C11 C12 . . 120.9(4) ?
C10 C11 H11 . . 119.5 ?
C12 C11 H11 . . 119.5 ?
C13 C12 C11 . . 122.0(4) ?
C13 C12 H12 . . 119.0 ?
C11 C12 H12 . . 119.0 ?
C12 C13 C14 . . 117.7(4) ?
C12 C13 H13 . . 121.2 ?
C14 C13 H13 . . 121.2 ?
C13 C14 N2 . . 130.7(4) ?
C13 C14 C9 . . 120.2(4) ?
N2 C14 C9 . . 109.1(3) ?
C16 C15 C20 . . 121.8(8) ?
C16 C15 O2 . . 114.3(6) ?
C20 C15 O2 . . 124.0(7) ?
C17 C16 C15 . . 119.8(8) ?
C17 C16 H16 . . 120.1 ?
C15 C16 H16 . . 120.1 ?
C16 C17 C18 . . 119.7(10) ?
C16 C17 H17 . . 120.1 ?
C18 C17 H17 . . 120.1 ?
C19 C18 C17 . . 119.7(8) ?
C19 C18 H18 . . 120.2 ?
C17 C18 H18 . . 120.2 ?
C18 C19 C20 . . 121.9(9) ?
C18 C19 H19 . . 119.0 ?
C20 C19 H19 . . 119.0 ?
C15 C20 C19 . . 117.0(11) ?
C15 C20 H20 . . 121.5 ?
C19 C20 H20 . . 121.5 ?
O2 C21 C22 . . 106.5(4) ?
O2 C21 H21A . . 110.4 ?
C22 C21 H21A . . 110.4 ?
O2 C21 H21B . . 110.4 ?
C22 C21 H21B . . 110.4 ?
H21A C21 H21B . . 108.6 ?
N4 C22 N3 . . 113.0(5) ?
N4 C22 C21 . . 123.7(5) ?
N3 C22 C21 . . 123.1(5) ?
N3 C23 C24 . . 131.8(4) ?
N3 C23 C28 . . 105.7(4) ?
C24 C23 C28 . . 122.5(4) ?
C25 C24 C23 . . 116.6(4) ?
C25 C24 H24 . . 121.7 ?
C23 C24 H24 . . 121.7 ?
C24 C25 C26 . . 122.0(4) ?
C24 C25 H25 . . 119.0 ?
C26 C25 H25 . . 119.0 ?
C27 C26 C25 . . 121.2(4) ?
C27 C26 H26 . . 119.4 ?
C25 C26 H26 . . 119.4 ?
C26 C27 C28 . . 117.5(4) ?
C26 C27 H27 . . 121.3 ?
C28 C27 H27 . . 121.3 ?
C27 C28 N4 . . 129.8(4) ?
C27 C28 C23 . . 120.2(4) ?
N4 C28 C23 . . 110.0(3) ?

loop_
_geom_bond_atom_site_label_1
_geom_bond_atom_site_label_2
_geom_bond_site_symmetry_2
_geom_bond_distance
_geom_bond_publ_flag
O1 C1 . 1.376(8) ?
O1 C7 . 1.421(5) ?
O2 C15 . 1.386(8) ?
O2 C21 . 1.419(5) ?
N1 C8 . 1.349(8) ?
N1 C9 . 1.377(6) ?
N1 H1 . 0.880(10) ?
N2 C8 . 1.299(7) ?
N2 C14 . 1.397(6) ?
N3 C22 . 1.357(8) ?
N3 C23 . 1.376(6) ?
N3 H3 . 0.881(10) ?
N4 C22 . 1.342(7) ?
N4 C28 . 1.395(6) ?
C1 C6 . 1.373(10) ?
C1 C2 . 1.386(12) ?
C2 C3 . 1.377(11) ?
C2 H2 . 0.9500 ?
C3 C4 . 1.384(12) ?
C3 H3A . 0.9500 ?
C4 C5 . 1.381(13) ?
C4 H4 . 0.9500 ?
C5 C6 . 1.379(10) ?
C5 H5 . 0.9500 ?
C6 H6 . 0.9500 ?
C7 C8 . 1.500(7) ?
C7 H7A . 0.9900 ?
C7 H7B . 0.9900 ?
C9 C10 . 1.394(6) ?
C9 C14 . 1.403(5) ?
C10 C11 . 1.389(6) ?
C10 H10 . 0.9500 ?
C11 C12 . 1.397(6) ?
C11 H11 . 0.9500 ?
C12 C13 . 1.381(6) ?
C12 H12 . 0.9500 ?
C13 C14 . 1.392(5) ?
C13 H13 . 0.9500 ?
C15 C16 . 1.383(11) ?
C15 C20 . 1.385(11) ?
C16 C17 . 1.380(11) ?
C16 H16 . 0.9500 ?
C17 C18 . 1.382(11) ?
C17 H17 . 0.9500 ?
C18 C19 . 1.377(13) ?
C18 H18 . 0.9500 ?
C19 C20 . 1.396(11) ?
C19 H19 . 0.9500 ?
C20 H20 . 0.9500 ?
C21 C22 . 1.480(8) ?
C21 H21A . 0.9900 ?
C21 H21B . 0.9900 ?
C23 C24 . 1.383(6) ?
C23 C28 . 1.402(5) ?
C24 C25 . 1.369(6) ?
C24 H24 . 0.9500 ?
C25 C26 . 1.402(6) ?
C25 H25 . 0.9500 ?
C26 C27 . 1.382(6) ?
C26 H26 . 0.9500 ?
C27 C28 . 1.387(6) ?
C27 H27 . 0.9500 ?

loop_
_geom_hbond_atom_site_label_D
_geom_hbond_atom_site_label_H
_geom_hbond_atom_site_label_A
_geom_hbond_site_symmetry_A
_geom_hbond_distance_DH
_geom_hbond_distance_HA
_geom_hbond_distance_DA
_geom_hbond_angle_DHA
_geom_hbond_publ_flag
N1 H1 N2 4_475 0.880(10) 2.03(2) 2.879(7) 163(6) yes
N3 H3 N4 4_465 0.880(10) 1.97(2) 2.845(8) 172(5) yes

loop_
_geom_torsion_atom_site_label_1
_geom_torsion_atom_site_label_2
_geom_torsion_atom_site_label_3
_geom_torsion_atom_site_label_4
_geom_torsion_site_symmetry_1
_geom_torsion_site_symmetry_2
_geom_torsion_site_symmetry_3
_geom_torsion_site_symmetry_4
_geom_torsion
_geom_torsion_publ_flag
C7 O1 C1 C6 . . . . -6.1(11) ?
C7 O1 C1 C2 . . . . 174.2(6) ?
C6 C1 C2 C3 . . . . -0.5(15) ?
O1 C1 C2 C3 . . . . 179.1(8) ?
C1 C2 C3 C4 . . . . 0.6(18) ?
C2 C3 C4 C5 . . . . -0.4(18) ?
C3 C4 C5 C6 . . . . 0.0(15) ?
O1 C1 C6 C5 . . . . -179.4(6) ?
C2 C1 C6 C5 . . . . 0.2(16) ?
C4 C5 C6 C1 . . . . 0.1(16) ?
C1 O1 C7 C8 . . . . 172.5(5) ?
C14 N2 C8 N1 . . . . -1.5(7) ?
C14 N2 C8 C7 . . . . 173.1(5) ?
C9 N1 C8 N2 . . . . 2.0(8) ?
C9 N1 C8 C7 . . . . -172.9(5) ?
O1 C7 C8 N2 . . . . 146.8(6) ?
O1 C7 C8 N1 . . . . -39.0(7) ?
C8 N1 C9 C10 . . . . 177.0(5) ?
C8 N1 C9 C14 . . . . -1.6(6) ?
N1 C9 C10 C11 . . . . -177.4(5) ?
C14 C9 C10 C11 . . . . 1.0(6) ?
C9 C10 C11 C12 . . . . -2.2(6) ?
C10 C11 C12 C13 . . . . 1.2(6) ?
C11 C12 C13 C14 . . . . 1.1(6) ?
C12 C13 C14 N2 . . . . 176.8(4) ?
C12 C13 C14 C9 . . . . -2.3(5) ?
C8 N2 C14 C13 . . . . -178.8(5) ?
C8 N2 C14 C9 . . . . 0.4(6) ?
N1 C9 C14 C13 . . . . -179.9(4) ?
C10 C9 C14 C13 . . . . 1.3(6) ?
N1 C9 C14 N2 . . . . 0.7(5) ?
C10 C9 C14 N2 . . . . -178.0(4) ?
C21 O2 C15 C16 . . . . -172.0(6) ?
C21 O2 C15 C20 . . . . 7.9(10) ?
C20 C15 C16 C17 . . . . -0.9(14) ?
O2 C15 C16 C17 . . . . 179.0(8) ?
C15 C16 C17 C18 . . . . 2.4(16) ?
C16 C17 C18 C19 . . . . -2.4(16) ?
C17 C18 C19 C20 . . . . 1.1(14) ?
C16 C15 C20 C19 . . . . -0.4(15) ?
O2 C15 C20 C19 . . . . 179.6(6) ?
C18 C19 C20 C15 . . . . 0.4(15) ?
C15 O2 C21 C22 . . . . -172.6(5) ?
C28 N4 C22 N3 . . . . 0.2(7) ?
C28 N4 C22 C21 . . . . -175.0(5) ?
C23 N3 C22 N4 . . . . -1.0(7) ?
C23 N3 C22 C21 . . . . 174.3(5) ?
O2 C21 C22 N4 . . . . -149.1(5) ?
O2 C21 C22 N3 . . . . 36.1(7) ?
C22 N3 C23 C24 . . . . -176.6(5) ?
C22 N3 C23 C28 . . . . 1.3(6) ?
N3 C23 C24 C25 . . . . 176.7(5) ?
C28 C23 C24 C25 . . . . -1.0(6) ?
C23 C24 C25 C26 . . . . 1.5(7) ?
C24 C25 C26 C27 . . . . -0.5(7) ?
C25 C26 C27 C28 . . . . -1.1(6) ?
C26 C27 C28 N4 . . . . -175.4(4) ?
C26 C27 C28 C23 . . . . 1.5(6) ?
C22 N4 C28 C27 . . . . 177.8(5) ?
C22 N4 C28 C23 . . . . 0.7(5) ?
N3 C23 C28 C27 . . . . -178.7(4) ?
C24 C23 C28 C27 . . . . -0.5(6) ?
N3 C23 C28 N4 . . . . -1.3(5) ?
C24 C23 C28 N4 . . . . 176.9(4) ?
